data_2003355
loop_
_publ_author_name
'Black, J. R.'
'Levason, W.'
'Webster, M.'

_publ_section_title
;
 Tetrakis(acetonitrile-<i>N</i>)copper(I) Hexafluorophosphate(V)
 Acetonitrile Solvate
;
_journal_issue 4
_journal_name_full 'Acta Crystallographica Section C'
_journal_page_first 623
_journal_page_last 625
_journal_paper_doi 10.1107/S0108270194012527
_journal_volume 51
_journal_year 1995
_chemical_formula_moiety '(C8 H12 Cu1 N4 1+), (F6 P1 1-), C2 H3 N1'
_chemical_formula_sum 'C10 H15 Cu F6 N5 P'
_chemical_formula_weight 413.77
_chemical_name_systematic
;
Tetrakis(acetonitrile)copper(I) hexafluorophosphate(V)
Acetonitrile solvate (1/1)
;
_space_group_IT_number 19
_symmetry_cell_setting orthorhombic
_symmetry_space_group_name_Hall 'P 2ac 2ab'
_symmetry_space_group_name_H-M 'P 21 21 21'
_cell_angle_alpha 90.00
_cell_angle_beta 90.00
_cell_angle_gamma 90.00
_cell_formula_units_Z 12
_cell_length_a 8.563(3)
_cell_length_b 21.871(1)
_cell_length_c 27.728(11)
_cell_measurement_reflns_used 250
_cell_measurement_temperature 150
_cell_volume 5193(3)
_computing_cell_refinement 'Enraf-Nonius software'
_computing_data_collection 'Enraf-Nonius software'
_computing_data_reduction 'Enraf-Nonius software'
_computing_molecular_graphics
; ORTEPII (Johnson, 1976), PLUTO (Motherwell &
Clegg, 1978)
;
_computing_structure_refinement 'SHELX76   (Sheldrick, 1976)'
_computing_structure_solution 'SHELXS86  (Sheldrick, 1985)'
_diffrn_ambient_temperature 150
_diffrn_measurement_device
;                                 Enraf-Nonius FAST area
                                  detector diffractometer
;
_diffrn_measurement_method \w
_diffrn_radiation_monochromator graphite
_diffrn_radiation_source 'rotating anode generator'
_diffrn_radiation_type 'Mo K\a'
_diffrn_radiation_wavelength 0.71069
_diffrn_reflns_av_R_equivalents 0.049
_diffrn_reflns_limit_h_max 9
_diffrn_reflns_limit_h_min -7
_diffrn_reflns_limit_k_max 24
_diffrn_reflns_limit_k_min -24
_diffrn_reflns_limit_l_max 30
_diffrn_reflns_limit_l_min -23
_diffrn_reflns_number '21 901'
_diffrn_reflns_theta_max 50.2
_diffrn_standards_number No
_exptl_absorpt_coefficient_mu 1.38
_exptl_absorpt_correction_type none
_exptl_crystal_colour colourless
_exptl_crystal_density_diffrn 1.587
_exptl_crystal_density_meas 1.59
_exptl_crystal_density_method flotation
_exptl_crystal_description 'air sensitive needles'
_exptl_crystal_F_000 2496
_exptl_crystal_size_max 0.20
_exptl_crystal_size_mid 0.12
_exptl_crystal_size_min 0.08
_refine_diff_density_max 1.42
_refine_diff_density_min -0.94
_refine_ls_goodness_of_fit_obs 1.09
_refine_ls_hydrogen_treatment 'H atoms not located'
_refine_ls_matrix_type full
_refine_ls_number_constraints 0
_refine_ls_number_parameters 397
_refine_ls_number_reflns 5914
_refine_ls_number_restraints 0
_refine_ls_R_factor_obs 0.0539
_refine_ls_shift/esd_max 0.2
_refine_ls_structure_factor_coef F
_refine_ls_weighting_details 'w = 1/[\s^2^(F) + 0.0015F^2^]'
_refine_ls_weighting_scheme calc
_refine_ls_wR_factor_obs 0.0678
_reflns_number_observed 5927
_reflns_number_total 8033
_reflns_observed_criterion F>4\s(F)
_cod_data_source_file hu1132.cif
_cod_data_source_block NUM_1
_cod_depositor_comments
;
 Marking attached hydrogen atoms.

 Antanas Vaitkus,
 2017-03-24

 Changing the _atom_site_occupancy data item value from '.' to '1'
 for all fully occupied atom sites.

 Antanas Vaitkus,
 2017-02-10

The following automatic conversions were performed:

'_geom_bond_publ_flag' value 'Y' changed to 'y' according to
/home/saulius/struct/CIF-dictionaries/cif_core.dic dictionary named
'cif_core.dic' version 2.4.1 from 2010-06-29 (12
times).

'_geom_bond_publ_flag' value 'N' changed to 'n' according to
/home/saulius/struct/CIF-dictionaries/cif_core.dic dictionary named
'cif_core.dic' version 2.4.1 from 2010-06-29 (48
times).

'_geom_angle_publ_flag' value 'Y' changed to 'y' according
to /home/saulius/struct/CIF-dictionaries/cif_core.dic dictionary
named 'cif_core.dic' version 2.4.1 from 2010-06-29 (18
times).

'_geom_angle_publ_flag' value 'N' changed to 'n' according
to /home/saulius/struct/CIF-dictionaries/cif_core.dic dictionary
named 'cif_core.dic' version 2.4.1 from 2010-06-29 (72 times).

Automatic conversion script
Id: cif_fix_values 1715 2011-07-08 13:25:40Z adriana 

The following automatic conversions were performed:

'_refine_ls_weighting_scheme' value 'w = 1/[\s^2^(F) + 0.0015F^2^]'
was changed to 'calc'. New tag '_refine_ls_weighting_details' was
created. The value of the new tag was set to 'w = 1/[\s^2^(F) +
0.0015F^2^]'.

Automatic conversion script
Id: cif_fix_values 3143 2015-03-26 13:38:13Z robertas 
;
_cod_original_cell_volume 5192.9(2.7)
_cod_original_formula_sum 'C10 H15 Cu1 F6 N5 P1'
_cod_database_code 2003355

loop_
_symmetry_equiv_pos_as_xyz
x,y,z
1/2-x,-y,1/2+z
1/2+x,1/2-y,-z
-x,1/2+y,1/2-z

loop_
_atom_site_aniso_label
_atom_site_aniso_U_11
_atom_site_aniso_U_12
_atom_site_aniso_U_13
_atom_site_aniso_U_22
_atom_site_aniso_U_23
_atom_site_aniso_U_33
Cu1 0.0238(5) -0.0016(5) -0.0019(4) 0.0282(5) -0.0005(4) 0.0229(5)
Cu2 0.0261(5) -0.0008(4) -0.0005(4) 0.0251(5) 0.0002(4) 0.0245(5)
Cu3 0.0280(5) 0.0009(5) -0.0005(4) 0.0268(5) -0.0003(4) 0.0270(5)
P1 0.0238(12) -0.0003(10) -0.0007(10) 0.0225(11) 0.0014(9) 0.0314(12)
P2 0.0297(13) 0.0027(11) 0.0009(9) 0.0243(12) -0.0017(9) 0.0297(12)
P3 0.0321(13) -0.0021(10) 0.0022(10) 0.0228(12) 0.0000(9) 0.0292(12)
F11 0.0277(33) 0.0010(31) -0.0112(41) 0.0866(54) 0.1080(60) 0.2132(88)
F12 0.0345(30) 0.0044(26) 0.0129(28) 0.0523(40) 0.0284(36) 0.0869(47)
F13 0.0320(32) -0.0067(27) 0.0049(33) 0.0668(45) 0.0514(42) 0.1160(58)
F14 0.2084(90) -0.0617(70) -0.0015(66) 0.1250(69) -0.0595(52) 0.0858(54)
F15 0.1525(68) -0.0316(62) 0.0302(54) 0.1253(63) -0.0481(45) 0.0675(44)
F16 0.0348(34) 0.0123(30) 0.0219(38) 0.0728(48) 0.0683(49) 0.1587(75)
F21 0.0437(32) -0.0072(25) 0.0206(26) 0.0536(38) 0.0093(30) 0.0548(37)
F22 0.0662(39) -0.0139(30) 0.0098(34) 0.0465(39) 0.0211(37) 0.0874(51)
F23 0.1078(54) -0.0760(59) -0.0246(36) 0.2043(93) -0.0079(53) 0.0504(43)
F24 0.0890(47) -0.0127(54) -0.0284(35) 0.1806(86) 0.0255(55) 0.0552(44)
F25 0.0921(53) 0.0285(36) 0.0444(54) 0.0369(40) -0.0063(53) 0.2073(93)
F26 0.0762(43) 0.0154(31) 0.0492(43) 0.0384(37) 0.0003(41) 0.1461(67)
F31 0.0531(34) 0.0092(24) -0.0127(26) 0.0303(30) 0.0094(28) 0.0620(37)
F32 0.0575(39) 0.0257(45) 0.0385(40) 0.1486(73) 0.0647(60) 0.1195(63)
F33 0.0470(32) 0.0003(24) -0.0060(25) 0.0309(31) 0.0043(28) 0.0572(38)
F34 0.1619(72) 0.0281(44) -0.1104(61) 0.0526(46) -0.0332(49) 0.1490(77)
F35 0.1061(51) 0.0069(34) -0.0704(45) 0.0396(36) -0.0261(40) 0.1226(59)
F36 0.1064(53) 0.0829(54) 0.0678(42) 0.1752(84) 0.0709(57) 0.0794(53)

loop_
_atom_site_label
_atom_site_occupancy
_atom_site_fract_x
_atom_site_fract_y
_atom_site_fract_z
_atom_site_U_iso_or_equiv
_atom_site_thermal_displace_type
_atom_site_calc_flag
_atom_site_attached_hydrogens
Cu1 1 0.5062(1) 0.40481(4) 0.77393(3) 0.0250(5) Uani d 0
Cu2 1 -0.0215(1) 0.25693(4) 0.42823(3) 0.0252(5) Uani d 0
Cu3 1 -0.0143(1) 0.42195(4) 1.05264(3) 0.0273(5) Uani d 0
P1 1 0.0147(3) 0.0797(1) 0.6509(1) 0.0259(12) Uani d 0
P2 1 0.0206(3) 0.2367(1) 0.8563(1) 0.0279(12) Uani d 0
P3 1 -0.0315(2) 0.4110(1) 0.6316(1) 0.0280(12) Uani d 0
F11 1 0.1414(6) 0.0343(3) 0.6679(3) 0.109(6) Uani d 0
F12 1 -0.1169(5) 0.0365(3) 0.6734(2) 0.058(4) Uani d 0
F13 1 0.1454(6) 0.1212(3) 0.6270(3) 0.072(5) Uani d 0
F14 1 0.0222(12) 0.1161(4) 0.6980(3) 0.140(7) Uani d 0
F15 1 0.0040(10) 0.0428(4) 0.6014(2) 0.115(6) Uani d 0
F16 1 -0.1162(6) 0.1243(3) 0.6314(3) 0.089(5) Uani d 0
F21 1 0.1494(5) 0.2786(2) 0.8326(2) 0.051(4) Uani d 0
F22 1 -0.1095(6) 0.1959(3) 0.8814(2) 0.067(4) Uani d 0
F23 1 -0.0679(8) 0.2341(4) 0.8077(2) 0.121(6) Uani d 0
F24 1 0.1102(7) 0.2405(4) 0.9056(2) 0.108(6) Uani d 0
F25 1 0.1202(8) 0.1790(3) 0.8440(4) 0.112(6) Uani d 0
F26 1 -0.0755(7) 0.2962(3) 0.8714(3) 0.087(5) Uani d 0
F31 1 0.0629(5) 0.3552(2) 0.6548(2) 0.049(3) Uani d 0
F32 1 -0.1598(7) 0.4040(4) 0.6714(3) 0.109(6) Uani d 0
F33 1 -0.1310(5) 0.4660(2) 0.6091(2) 0.045(3) Uani d 0
F34 1 -0.1311(10) 0.3651(3) 0.6012(3) 0.121(7) Uani d 0
F35 1 0.0575(7) 0.4567(3) 0.6645(3) 0.089(5) Uani d 0
F36 1 0.0853(8) 0.4159(4) 0.5900(2) 0.120(6) Uani d 0
N11 1 0.5954(7) 0.4787(3) 0.7401(2) 0.0272(16) Uiso d 0
N12 1 0.6023(7) 0.3304(3) 0.7427(2) 0.0247(15) Uiso d 0
N13 1 0.5998(7) 0.4074(3) 0.8401(2) 0.0254(15) Uiso d 0
N14 1 0.2764(7) 0.4047(3) 0.7738(2) 0.0274(16) Uiso d 0
N21 1 0.2115(7) 0.2599(3) 0.4306(2) 0.0262(15) Uiso d 0
N22 1 -0.1078(7) 0.2576(3) 0.3612(2) 0.0249(15) Uiso d 0
N23 1 -0.1203(7) 0.3269(3) 0.4636(2) 0.0256(16) Uiso d 0
N24 1 -0.1054(7) 0.1811(3) 0.4606(2) 0.0231(15) Uiso d 0
N31 1 0.0353(7) 0.4987(3) 1.0890(2) 0.0322(17) Uiso d 0
N32 1 0.0941(6) 0.4183(3) 0.9891(2) 0.0263(15) Uiso d 0
N33 1 0.0265(7) 0.3475(3) 1.0937(2) 0.0353(17) Uiso d 0
N34 1 -0.2503(7) 0.4213(3) 1.0457(2) 0.0281(16) Uiso d 0
C11 1 0.6631(9) 0.5155(4) 0.7206(3) 0.0290(20) Uiso d 0
C12 1 0.7538(10) 0.5630(4) 0.6957(3) 0.0428(25) Uiso d 3
C13 1 0.6771(8) 0.2958(3) 0.7251(3) 0.0220(18) Uiso d 0
C14 1 0.7784(9) 0.2496(4) 0.7007(3) 0.0322(20) Uiso d 3
C15 1 0.6681(8) 0.4099(4) 0.8745(3) 0.0211(17) Uiso d 0
C16 1 0.7599(8) 0.4130(4) 0.9192(3) 0.0316(21) Uiso d 3
C17 1 0.1437(8) 0.4053(4) 0.7762(3) 0.0227(18) Uiso d 0
C18 1 -0.0287(9) 0.4047(4) 0.7825(3) 0.0335(20) Uiso d 3
C21 1 0.3424(8) 0.2595(3) 0.4311(3) 0.0231(18) Uiso d 0
C22 1 0.5136(9) 0.2576(3) 0.4312(2) 0.0291(18) Uiso d 3
C23 1 -0.1697(8) 0.2588(4) 0.3252(3) 0.0230(17) Uiso d 0
C24 1 -0.2475(9) 0.2605(4) 0.2773(3) 0.0405(23) Uiso d 3
C25 1 -0.1855(8) 0.3668(4) 0.4804(3) 0.0242(18) Uiso d 0
C26 1 -0.2686(9) 0.4192(4) 0.5010(3) 0.0343(22) Uiso d 3
C27 1 -0.1599(8) 0.1413(3) 0.4794(3) 0.0211(18) Uiso d 0
C28 1 -0.2334(9) 0.0901(4) 0.5068(3) 0.0364(22) Uiso d 3
C31 1 0.0442(8) 0.5406(4) 1.1130(3) 0.0301(20) Uiso d 0
C32 1 0.0554(9) 0.5972(4) 1.1427(3) 0.0372(22) Uiso d 3
C33 1 0.1478(8) 0.4148(3) 0.9520(3) 0.0239(18) Uiso d 0
C34 1 0.2148(9) 0.4106(4) 0.9032(3) 0.0328(21) Uiso d 3
C35 1 0.0260(9) 0.3055(3) 1.1170(3) 0.0267(18) Uiso d 0
C36 1 0.0310(9) 0.2510(4) 1.1470(3) 0.0369(21) Uiso d 3
C37 1 -0.3771(9) 0.4240(4) 1.0491(3) 0.0310(21) Uiso d 0
C38 1 -0.5554(9) 0.4282(4) 1.0533(3) 0.0321(20) Uiso d 3
N41S 1 0.0115(8) 0.4833(3) 0.4332(2) 0.0423(18) Uiso d 0
N42S 1 0.0609(8) 0.3543(3) 0.2408(3) 0.0425(20) Uiso d 0
N43S 1 0.4704(9) 0.3241(3) 0.9621(3) 0.0489(20) Uiso d 0
C41S 1 0.0102(9) 0.4585(4) 0.3977(3) 0.0334(19) Uiso d 0
C42S 1 0.0136(10) 0.4264(4) 0.3509(3) 0.0413(21) Uiso d 3
C43S 1 0.1529(9) 0.3849(4) 0.2249(3) 0.0359(22) Uiso d 0
C44S 1 0.2782(11) 0.4258(5) 0.2047(4) 0.0548(28) Uiso d 3
C45S 1 0.4032(9) 0.2863(4) 0.9804(3) 0.0370(22) Uiso d 0
C46S 1 0.3225(11) 0.2345(5) 1.0051(4) 0.0588(29) Uiso d 3

loop_
_atom_type_symbol
_atom_type_scat_source
_atom_type_scat_dispersion_real
_atom_type_scat_dispersion_imag
C SHELX76 ? ?
H SHELX76 ? ?
N SHELX76 ? ?
P SHELX76 ? ?
F SHELX76 ? ?
Cu 'International Tables for X-ray Crystallography (1974, Vol. IV)' 0.263 1.266

loop_
_geom_angle_atom_site_label_1
_geom_angle_atom_site_label_2
_geom_angle_atom_site_label_3
_geom_angle
_geom_angle_publ_flag
N11 Cu1 N12 106.9(3) y
N11 Cu1 N13 104.6(3) y
N11 Cu1 N14 112.3(3) y
N12 Cu1 N13 104.6(3) y
N12 Cu1 N14 114.0(3) y
N13 Cu1 N14 113.7(3) y
Cu1 N11 C11 170.8(6) n
Cu1 N12 C13 168.0(6) n
Cu1 N13 C15 172.0(6) n
Cu1 N14 C17 176.5(6) n
N11 C11 C12 178.9(8) n
N12 C13 C14 179.2(8) n
N13 C15 C16 179.1(8) n
N14 C17 C18 176.5(8) n
F11 P1 F12 89.8(3) n
F11 P1 F13 90.0(3) n
F11 P1 F14 92.6(5) n
F11 P1 F15 88.7(4) n
F11 P1 F16 177.4(4) n
F12 P1 F13 178.1(4) n
F12 P1 F14 90.2(4) n
F12 P1 F15 89.8(4) n
F12 P1 F16 89.9(3) n
F13 P1 F14 91.7(4) n
F13 P1 F15 88.3(4) n
F13 P1 F16 90.2(3) n
F14 P1 F15 178.7(5) n
F14 P1 F16 90.0(5) n
F15 P1 F16 88.6(4) n
N21 Cu2 N22 113.5(2) y
N21 Cu2 N23 112.4(2) y
N21 Cu2 N24 111.6(2) y
N22 Cu2 N23 107.0(3) y
N22 Cu2 N24 106.7(3) y
N23 Cu2 N24 105.0(2) y
Cu2 N21 C21 177.4(6) n
Cu2 N22 C23 173.7(6) n
Cu2 N23 C25 173.9(6) n
Cu2 N24 C27 175.5(6) n
N21 C21 C22 178.8(8) n
N22 C23 C24 178.7(7) n
N23 C25 C26 178.6(8) n
N24 C27 C28 177.0(8) n
F21 P2 F22 178.3(3) n
F21 P2 F23 90.1(4) n
F21 P2 F24 89.5(4) n
F21 P2 F25 89.8(3) n
F21 P2 F26 89.8(3) n
F22 P2 F23 91.0(4) n
F22 P2 F24 89.4(4) n
F22 P2 F25 91.4(4) n
F22 P2 F26 89.0(3) n
F23 P2 F24 179.1(5) n
F23 P2 F25 92.7(5) n
F23 P2 F26 90.4(4) n
F24 P2 F25 88.0(5) n
F24 P2 F26 88.9(4) n
F25 P2 F26 176.9(5) n
N31 Cu3 N32 112.3(3) y
N31 Cu3 N33 110.9(3) y
N31 Cu3 N34 105.3(3) y
N32 Cu3 N33 112.7(3) y
N32 Cu3 N34 112.2(3) y
N33 Cu3 N34 102.7(3) y
Cu3 N31 C31 170.2(6) n
Cu3 N32 C33 176.0(6) n
Cu3 N33 C35 169.8(6) n
Cu3 N34 C37 168.9(7) n
N31 C31 C32 177.7(9) n
N32 C33 C34 178.8(7) n
N33 C35 C36 178.1(8) n
N34 C37 C38 179.2(9) n
F31 P3 F32 89.8(4) n
F31 P3 F33 178.2(3) n
F31 P3 F34 90.2(3) n
F31 P3 F35 90.4(3) n
F31 P3 F36 91.5(4) n
F32 P3 F33 88.6(3) n
F32 P3 F34 86.3(4) n
F32 P3 F35 89.7(4) n
F32 P3 F36 175.8(4) n
F33 P3 F34 89.0(3) n
F33 P3 F35 90.3(3) n
F33 P3 F36 90.1(4) n
F34 P3 F35 175.9(4) n
F34 P3 F36 89.7(4) n
F35 P3 F36 94.3(4) n
N41S C41S C42S 178.3(9) n
N42S C43S C44S 178.8(9) n
N43S C45S C46S 176.9(9) n

loop_
_geom_bond_atom_site_label_1
_geom_bond_atom_site_label_2
_geom_bond_distance
_geom_bond_publ_flag
Cu1 N11 2.019(6) y
Cu1 N12 2.018(6) y
Cu1 N13 2.004(6) y
Cu1 N14 1.968(6) y
N11 C11 1.130(10) n
N12 C13 1.110(10) n
N13 C15 1.120(10) n
N14 C17 1.140(10) n
C11 C12 1.470(10) n
C13 C14 1.490(10) n
C15 C16 1.470(10) n
C17 C18 1.490(10) n
P1 F11 1.544(7) n
P1 F12 1.598(6) n
P1 F13 1.587(6) n
P1 F14 1.533(8) n
P1 F15 1.595(7) n
P1 F16 1.582(6) n
Cu2 N21 1.997(6) y
Cu2 N22 1.999(6) y
Cu2 N23 2.006(6) y
Cu2 N24 2.019(6) y
N21 C21 1.120(10) n
N22 C23 1.130(10) n
N23 C25 1.130(10) n
N24 C27 1.120(10) n
C21 C22 1.470(10) n
C23 C24 1.490(10) n
C25 C26 1.470(10) n
C27 C28 1.490(10) n
P2 F21 1.577(5) n
P2 F22 1.589(6) n
P2 F23 1.546(7) n
P2 F24 1.571(7) n
P2 F25 1.562(7) n
P2 F26 1.595(6) n
Cu3 N31 2.004(7) y
Cu3 N32 1.994(6) y
Cu3 N33 2.017(7) y
Cu3 N34 2.030(6) y
N31 C31 1.140(10) n
N32 C33 1.130(10) n
N33 C35 1.120(10) n
N34 C37 1.090(10) n
C31 C32 1.490(10) n
C33 C34 1.480(10) n
C35 C36 1.450(10) n
C37 C38 1.530(10) n
P3 F31 1.599(5) n
P3 F32 1.565(7) n
P3 F33 1.601(5) n
P3 F34 1.564(8) n
P3 F35 1.552(7) n
P3 F36 1.532(7) n
N41S C41S 1.120(10) n
N42S C43S 1.120(10) n
N43S C45S 1.130(10) n
C41S C42S 1.480(10) n
C43S C44S 1.510(10) n
C45S C46S 1.490(10) n

loop_
_cod_changelog_entry_id
_cod_changelog_entry_author
_cod_changelog_entry_date
_cod_changelog_entry_text
1 'Vaitkus, Antanas' 2023-12-15T19:45:00+02:00
;
 Corrected the ATOM_TYPE loop after consulting the original supplementary
 material CIF file.
;
